data_4341657
loop_
_publ_author_name
'Treadwell, LaRico J'
'Watkins-Curry, Pilanda'
'McAlpin, Jacob D.'
'Rebar, Drew J.'
'Hebert, Jessica K.'
'DiTusa, John F.'
'Chan, Julia Y.'

_publ_section_title
;
 Investigation of Mn, Fe, and Ni Incorporation in CeCo2Al8.
;
_journal_issue 3
_journal_name_full 'Inorganic chemistry'
_journal_page_first 963
_journal_page_last 968
_journal_paper_doi 10.1021/ic502356t
_journal_volume 54
_journal_year 2015
_chemical_formula_moiety 'Al8 Ce Co1.30 Fe0.70'
_chemical_formula_sum 'Al8 Ce Co1.3 Fe0.7'
_chemical_formula_weight 469.83
_chemical_name_systematic
;
 ?
;
_space_group_IT_number 55
_symmetry_cell_setting orthorhombic
_symmetry_space_group_name_Hall '-P 2 2ab'
_symmetry_space_group_name_H-M 'P b a m'
_atom_sites_solution_primary direct
_atom_sites_solution_secondary difmap
_audit_creation_method SHELXL-97
_audit_update_record
;
2014-09-13 # Formatted by publCIF
;
_cell_angle_alpha 90.00
_cell_angle_beta 90.00
_cell_angle_gamma 90.00
_cell_formula_units_Z 4
_cell_length_a 12.4990(5)
_cell_length_b 14.4100(5)
_cell_length_c 4.0340(5)
_cell_measurement_temperature 293(2)
_cell_volume 726.57(10)
_computing_cell_refinement 'Denzo and Scalepack (Otwinski & Minor 1997)'
_computing_data_collection 'Collect (Nonius 1999)'
_computing_data_reduction 'Denzo and Scalepack (Otwinski & Minor 1997)'
_computing_molecular_graphics 'Crystal Maker'
_computing_publication_material Publcif
_computing_structure_refinement 'SHELXL-97 (Sheldrick, 2008)'
_computing_structure_solution 'Direct Methods, SIR 97'
_diffrn_ambient_temperature 293(2)
_diffrn_measured_fraction_theta_full 0.999
_diffrn_measured_fraction_theta_max 0.999
_diffrn_measurement_device_type 'Nonius Kappa CCD'
_diffrn_measurement_method '\f and \w scans'
_diffrn_radiation_monochromator graphite
_diffrn_radiation_source 'fine-focus sealed tube'
_diffrn_radiation_type MoK\a
_diffrn_radiation_wavelength 0.71073
_diffrn_reflns_av_R_equivalents 0.0278
_diffrn_reflns_av_sigmaI/netI 0.0319
_diffrn_reflns_limit_h_max 18
_diffrn_reflns_limit_h_min -17
_diffrn_reflns_limit_k_max 20
_diffrn_reflns_limit_k_min -20
_diffrn_reflns_limit_l_max 5
_diffrn_reflns_limit_l_min -5
_diffrn_reflns_number 2231
_diffrn_reflns_theta_full 30.99
_diffrn_reflns_theta_max 30.99
_diffrn_reflns_theta_min 2.83
_exptl_absorpt_coefficient_mu 10.990
_exptl_absorpt_correction_T_max 0.794
_exptl_absorpt_correction_T_min 0.667
_exptl_absorpt_correction_type multi-scan
_exptl_absorpt_process_details 'HKL scalepack (Otwinski & Minor, 1997)'
_exptl_crystal_colour silver
_exptl_crystal_density_diffrn 4.295
_exptl_crystal_density_method 'not measured'
_exptl_crystal_description Fragment
_exptl_crystal_F_000 856
_exptl_crystal_size_max 0.03
_exptl_crystal_size_mid 0.02
_exptl_crystal_size_min 0.02
_refine_diff_density_max 2.465
_refine_diff_density_min -1.121
_refine_diff_density_rms 0.239
_refine_ls_extinction_coef 0.0019(2)
_refine_ls_extinction_expression Fc^*^=kFc[1+0.001xFc^2^\l^3^/sin(2\q)]^-1/4^
_refine_ls_extinction_method SHELXL
_refine_ls_goodness_of_fit_ref 1.091
_refine_ls_matrix_type full
_refine_ls_number_parameters 72
_refine_ls_number_reflns 1303
_refine_ls_number_restraints 0
_refine_ls_restrained_S_all 1.091
_refine_ls_R_factor_all 0.0385
_refine_ls_R_factor_gt 0.0263
_refine_ls_shift/su_max 0.001
_refine_ls_shift/su_mean 0.000
_refine_ls_structure_factor_coef Fsqd
_refine_ls_weighting_details 'calc w=1/[\s^2^(Fo^2^)+(0.0247P)^2^+1.2367P] where P=(Fo^2^+2Fc^2^)/3'
_refine_ls_weighting_scheme calc
_refine_ls_wR_factor_gt 0.0562
_refine_ls_wR_factor_ref 0.0610
_reflns_number_gt 1054
_reflns_number_total 1303
_reflns_threshold_expression >2\s(I)
_cod_data_source_file ic502356t_si_008.cif
_cod_data_source_block shelxl
_cod_depositor_comments
;
The following automatic conversions were performed:

'_symmetry_cell_setting' value 'Orthorhombic' changed to
'orthorhombic' according to
/home/saulius/struct/COD-crude-data--automatic-downloads/rss-feeds/ACS/lib/dictionaries/cif_core.dic
dictionary named 'cif_core.dic' version 2.4.2 from
2011-04-26.

'_exptl_absorpt_correction_type' value 'Multi-scan'
changed to 'multi-scan' according to
/home/saulius/struct/COD-crude-data--automatic-downloads/rss-feeds/ACS/lib/dictionaries/cif_core.dic
dictionary named 'cif_core.dic' version 2.4.2 from 2011-04-26.

Automatic conversion script
Id: cif_fix_values 2935 2014-11-11 08:27:57Z andrius 

 Adding full bibliography for 4341656--4341665.cif.
;
_cod_original_sg_symbol_H-M Pbam
_cod_original_formula_sum 'Al8 Ce Co1.30 Fe0.70'
_cod_database_code 4341657
_exptl_crystal_f_000' 866.81

loop_
_symmetry_equiv_pos_as_xyz
'x, y, z'
'-x, -y, z'
'x+1/2, -y+1/2, -z'
'-x+1/2, y+1/2, -z'
'-x, -y, -z'
'x, y, -z'
'-x-1/2, y-1/2, z'
'x-1/2, -y-1/2, z'

loop_
_atom_site_label
_atom_site_type_symbol
_atom_site_fract_x
_atom_site_fract_y
_atom_site_fract_z
_atom_site_U_iso_or_equiv
_atom_site_adp_type
_atom_site_occupancy
_atom_site_symmetry_multiplicity
_atom_site_calc_flag
_atom_site_refinement_flags
Ce1 Ce 0.34069(2) 0.318403(18) 0.0000 0.01090(10) Uani 1 2 d S
Co1 Co 0.03426(5) 0.40701(4) 0.0000 0.0091(2) Uani 0.48(3) 2 d SP
Mn1 Mn 0.03426(5) 0.40701(4) 0.0000 0.0091(2) Uani 0.52(3) 2 d SP
Co2 Co 0.15077(5) 0.09698(4) 0.0000 0.0079(2) Uani 0.83(3) 2 d SP
Mn2 Mn 0.15077(5) 0.09698(4) 0.0000 0.0079(2) Uani 0.17(3) 2 d SP
Al1 Al 0.02544(12) 0.13168(10) 0.5000 0.0102(3) Uani 1 2 d S
Al2 Al 0.15965(11) 0.37890(10) 0.5000 0.0098(3) Uani 1 2 d S
Al3 Al 0.23536(12) 0.17282(10) 0.5000 0.0110(3) Uani 1 2 d S
Al4 Al 0.33181(12) 0.49169(10) 0.5000 0.0105(3) Uani 1 2 d S
Al5 Al 0.45247(11) 0.18000(9) 0.5000 0.0103(3) Uani 1 2 d S
Al6 Al 0.09526(11) 0.25321(9) 0.0000 0.0107(3) Uani 1 2 d S
Al7 Al 0.33812(11) 0.04485(10) 0.0000 0.0119(3) Uani 1 2 d S
Al8 Al 0.0000 0.5000 0.5000 0.0105(4) Uani 1 4 d S
Al9 Al 0.0000 0.0000 0.0000 0.0104(4) Uani 1 4 d S

loop_
_atom_site_aniso_label
_atom_site_aniso_U_11
_atom_site_aniso_U_22
_atom_site_aniso_U_33
_atom_site_aniso_U_23
_atom_site_aniso_U_13
_atom_site_aniso_U_12
Ce1 0.01030(15) 0.01346(15) 0.00894(15) 0.000 0.000 -0.00095(10)
Co1 0.0092(3) 0.0089(3) 0.0091(4) 0.000 0.000 0.0007(2)
Mn1 0.0092(3) 0.0089(3) 0.0091(4) 0.000 0.000 0.0007(2)
Co2 0.0077(3) 0.0081(3) 0.0080(3) 0.000 0.000 -0.0002(2)
Mn2 0.0077(3) 0.0081(3) 0.0080(3) 0.000 0.000 -0.0002(2)
Al1 0.0103(6) 0.0106(6) 0.0097(7) 0.000 0.000 0.0014(5)
Al2 0.0083(6) 0.0114(6) 0.0097(7) 0.000 0.000 -0.0010(5)
Al3 0.0104(7) 0.0121(7) 0.0104(7) 0.000 0.000 -0.0013(5)
Al4 0.0117(7) 0.0088(6) 0.0110(7) 0.000 0.000 -0.0017(5)
Al5 0.0097(7) 0.0109(6) 0.0102(7) 0.000 0.000 0.0018(5)
Al6 0.0114(7) 0.0091(6) 0.0116(7) 0.000 0.000 0.0005(5)
Al7 0.0088(6) 0.0149(7) 0.0121(7) 0.000 0.000 0.0013(5)
Al8 0.0128(10) 0.0097(9) 0.0090(10) 0.000 0.000 0.0008(7)
Al9 0.0100(9) 0.0098(9) 0.0114(10) 0.000 0.000 -0.0017(7)

loop_
_atom_type_symbol
_atom_type_description
_atom_type_scat_dispersion_real
_atom_type_scat_dispersion_imag
_atom_type_scat_source
Ce Ce -0.2486 2.6331 'International Tables Vol C Tables 4.2.6.8 and 6.1.1.4'
Co Co 0.3494 0.9721 'International Tables Vol C Tables 4.2.6.8 and 6.1.1.4'
Mn Mn 0.3368 0.7283 'International Tables Vol C Tables 4.2.6.8 and 6.1.1.4'
Al Al 0.0645 0.0514 'International Tables Vol C Tables 4.2.6.8 and 6.1.1.4'

loop_
_geom_angle_atom_site_label_1
_geom_angle_atom_site_label_2
_geom_angle_atom_site_label_3
_geom_angle
_geom_angle_site_symmetry_1
_geom_angle_site_symmetry_3
Al1 Ce1 Al1 79.65(4) 3_556 3
Al1 Ce1 Al2 150.75(4) 3_556 1_554
Al1 Ce1 Al2 93.06(3) 3 1_554
Al1 Ce1 Al2 93.06(3) 3_556 .
Al1 Ce1 Al2 150.75(4) 3 .
Al2 Ce1 Al2 79.51(3) 1_554 .
Al1 Ce1 Al5 53.95(3) 3_556 .
Al1 Ce1 Al5 103.21(3) 3 .
Al2 Ce1 Al5 154.06(4) 1_554 .
Al2 Ce1 Al5 94.78(3) . .
Al1 Ce1 Al5 103.21(3) 3_556 1_554
Al1 Ce1 Al5 53.95(3) 3 1_554
Al2 Ce1 Al5 94.78(3) 1_554 1_554
Al2 Ce1 Al5 154.06(4) . 1_554
Al5 Ce1 Al5 79.27(3) . 1_554
Al1 Ce1 Al3 148.94(4) 3_556 1_554
Al1 Ce1 Al3 92.74(3) 3 1_554
Al2 Ce1 Al3 58.80(3) 1_554 1_554
Al2 Ce1 Al3 106.84(3) . 1_554
Al5 Ce1 Al3 99.83(3) . 1_554
Al5 Ce1 Al3 50.58(4) 1_554 1_554
Al1 Ce1 Al3 92.74(3) 3_556 .
Al1 Ce1 Al3 148.94(4) 3 .
Al2 Ce1 Al3 106.84(3) 1_554 .
Al2 Ce1 Al3 58.80(3) . .
Al5 Ce1 Al3 50.58(4) . .
Al5 Ce1 Al3 99.83(3) 1_554 .
Al3 Ce1 Al3 78.32(3) 1_554 .
Al1 Ce1 Al6 140.173(18) 3_556 .
Al1 Ce1 Al6 140.173(18) 3 .
Al2 Ce1 Al6 52.77(3) 1_554 .
Al2 Ce1 Al6 52.77(3) . .
Al5 Ce1 Al6 103.76(3) . .
Al5 Ce1 Al6 103.76(3) 1_554 .
Al3 Ce1 Al6 54.10(3) 1_554 .
Al3 Ce1 Al6 54.10(3) . .
Al1 Ce1 Al4 56.33(4) 3_556 .
Al1 Ce1 Al4 104.48(3) 3 .
Al2 Ce1 Al4 99.32(3) 1_554 .
Al2 Ce1 Al4 50.12(4) . .
Al5 Ce1 Al4 96.03(3) . .
Al5 Ce1 Al4 154.99(4) 1_554 .
Al3 Ce1 Al4 153.25(4) 1_554 .
Al3 Ce1 Al4 95.73(3) . .
Al6 Ce1 Al4 101.22(3) . .
Al1 Ce1 Al4 104.48(3) 3_556 1_554
Al1 Ce1 Al4 56.33(4) 3 1_554
Al2 Ce1 Al4 50.12(4) 1_554 1_554
Al2 Ce1 Al4 99.32(3) . 1_554
Al5 Ce1 Al4 154.99(4) . 1_554
Al5 Ce1 Al4 96.03(3) 1_554 1_554
Al3 Ce1 Al4 95.73(3) 1_554 1_554
Al3 Ce1 Al4 153.25(4) . 1_554
Al6 Ce1 Al4 101.22(3) . 1_554
Al4 Ce1 Al4 77.81(3) . 1_554
Al1 Ce1 Al9 51.26(2) 3_556 3
Al1 Ce1 Al9 51.26(2) 3 3
Al2 Ce1 Al9 102.39(3) 1_554 3
Al2 Ce1 Al9 102.39(3) . 3
Al5 Ce1 Al9 103.56(3) . 3
Al5 Ce1 Al9 103.56(3) 1_554 3
Al3 Ce1 Al9 140.557(17) 1_554 3
Al3 Ce1 Al9 140.557(17) . 3
Al6 Ce1 Al9 144.30(3) . 3
Al4 Ce1 Al9 53.29(2) . 3
Al4 Ce1 Al9 53.29(2) 1_554 3
Al6 Co1 Al8 124.884(13) . .
Al6 Co1 Al8 124.884(13) . 1_554
Al8 Co1 Al8 110.21(3) . 1_554
Al6 Co1 Al7 122.25(5) . 7_665
Al8 Co1 Al7 71.59(2) . 7_665
Al8 Co1 Al7 71.59(2) 1_554 7_665
Al6 Co1 Al7 124.79(6) . 3_455
Al8 Co1 Al7 71.59(2) . 3_455
Al8 Co1 Al7 71.59(2) 1_554 3_455
Al7 Co1 Al7 112.97(4) 7_665 3_455
Al6 Co1 Al5 70.74(4) . 3_455
Al8 Co1 Al5 146.64(4) . 3_455
Al8 Co1 Al5 63.61(3) 1_554 3_455
Al7 Co1 Al5 128.73(3) 7_665 3_455
Al7 Co1 Al5 75.62(4) 3_455 3_455
Al6 Co1 Al5 70.74(4) . 3_456
Al8 Co1 Al5 63.61(3) . 3_456
Al8 Co1 Al5 146.64(4) 1_554 3_456
Al7 Co1 Al5 128.73(3) 7_665 3_456
Al7 Co1 Al5 75.62(4) 3_455 3_456
Al5 Co1 Al5 102.54(5) 3_455 3_456
Al6 Co1 Al2 69.80(4) . .
Al8 Co1 Al2 63.33(3) . .
Al8 Co1 Al2 146.15(4) 1_554 .
Al7 Co1 Al2 75.09(4) 7_665 .
Al7 Co1 Al2 128.74(3) 3_455 .
Al5 Co1 Al2 140.54(5) 3_455 .
Al5 Co1 Al2 63.59(4) 3_456 .
Al6 Co1 Al2 69.80(4) . 1_554
Al8 Co1 Al2 146.15(4) . 1_554
Al8 Co1 Al2 63.33(3) 1_554 1_554
Al7 Co1 Al2 75.09(4) 7_665 1_554
Al7 Co1 Al2 128.74(3) 3_455 1_554
Al5 Co1 Al2 63.59(4) 3_455 1_554
Al5 Co1 Al2 140.54(5) 3_456 1_554
Al2 Co1 Al2 102.50(5) . 1_554
Al6 Co1 Mn1 178.73(6) . 5_565
Al8 Co1 Mn1 55.106(13) . 5_565
Al8 Co1 Mn1 55.107(13) 1_554 5_565
Al7 Co1 Mn1 56.49(4) 7_665 5_565
Al7 Co1 Mn1 56.48(4) 3_455 5_565
Al5 Co1 Mn1 109.97(4) 3_455 5_565
Al5 Co1 Mn1 109.97(4) 3_456 5_565
Al2 Co1 Mn1 109.49(4) . 5_565
Al2 Co1 Mn1 109.49(4) 1_554 5_565
Al6 Co1 Co1 178.73(6) . 5_565
Al8 Co1 Co1 55.106(13) . 5_565
Al8 Co1 Co1 55.107(13) 1_554 5_565
Al7 Co1 Co1 56.49(4) 7_665 5_565
Al7 Co1 Co1 56.48(4) 3_455 5_565
Al5 Co1 Co1 109.97(4) 3_455 5_565
Al5 Co1 Co1 109.97(4) 3_456 5_565
Al2 Co1 Co1 109.49(4) . 5_565
Al2 Co1 Co1 109.49(4) 1_554 5_565
Mn1 Co1 Co1 0.00(3) 5_565 5_565
Al9 Co2 Al6 109.43(4) . .
Al9 Co2 Al7 125.66(4) . .
Al6 Co2 Al7 124.91(6) . .
Al9 Co2 Al3 126.44(3) . .
Al6 Co2 Al3 73.13(4) . .
Al7 Co2 Al3 74.55(4) . .
Al9 Co2 Al3 126.44(3) . 1_554
Al6 Co2 Al3 73.13(4) . 1_554
Al7 Co2 Al3 74.55(4) . 1_554
Al3 Co2 Al3 105.98(6) . 1_554
Al9 Co2 Al4 73.28(4) . 7_654
Al6 Co2 Al4 126.70(3) . 7_654
Al7 Co2 Al4 74.65(4) . 7_654
Al3 Co2 Al4 149.20(5) . 7_654
Al3 Co2 Al4 65.63(4) 1_554 7_654
Al9 Co2 Al4 73.28(4) . 7_655
Al6 Co2 Al4 126.70(3) . 7_655
Al7 Co2 Al4 74.65(4) . 7_655
Al3 Co2 Al4 65.63(4) . 7_655
Al3 Co2 Al4 149.20(5) 1_554 7_655
Al4 Co2 Al4 105.53(6) 7_654 7_655
Al9 Co2 Al1 68.34(3) . 1_554
Al6 Co2 Al1 68.84(4) . 1_554
Al7 Co2 Al1 129.19(3) . 1_554
Al3 Co2 Al1 141.97(5) . 1_554
Al3 Co2 Al1 63.25(4) 1_554 1_554
Al4 Co2 Al1 63.24(4) 7_654 1_554
Al4 Co2 Al1 141.62(5) 7_655 1_554
Al9 Co2 Al1 68.34(3) . .
Al6 Co2 Al1 68.84(4) . .
Al7 Co2 Al1 129.19(3) . .
Al3 Co2 Al1 63.25(4) . .
Al3 Co2 Al1 141.97(5) 1_554 .
Al4 Co2 Al1 141.62(5) 7_654 .
Al4 Co2 Al1 63.24(4) 7_655 .
Al1 Co2 Al1 101.62(5) 1_554 .
Mn2 Al1 Co2 0.00(3) 1_556 1_556
Mn2 Al1 Co2 101.62(5) 1_556 .
Co2 Al1 Co2 101.62(5) 1_556 .
Mn2 Al1 Al3 56.99(3) 1_556 .
Co2 Al1 Al3 56.99(3) 1_556 .
Co2 Al1 Al3 56.99(3) . .
Mn2 Al1 Al4 57.13(3) 1_556 7_655
Co2 Al1 Al4 57.13(3) 1_556 7_655
Co2 Al1 Al4 57.13(3) . 7_655
Al3 Al1 Al4 61.24(5) . 7_655
Mn2 Al1 Al9 119.91(5) 1_556 .
Co2 Al1 Al9 119.91(5) 1_556 .
Co2 Al1 Al9 51.47(2) . .
Al3 Al1 Al9 105.15(4) . .
Al4 Al1 Al9 64.26(3) 7_655 .
Mn2 Al1 Al9 51.47(2) 1_556 1_556
Co2 Al1 Al9 51.47(2) 1_556 1_556
Co2 Al1 Al9 119.91(5) . 1_556
Al3 Al1 Al9 105.15(4) . 1_556
Al4 Al1 Al9 64.26(3) 7_655 1_556
Al9 Al1 Al9 92.70(4) . 1_556
Mn2 Al1 Al6 51.43(3) 1_556 1_556
Co2 Al1 Al6 51.43(3) 1_556 1_556
Co2 Al1 Al6 119.28(6) . 1_556
Al3 Al1 Al6 63.88(4) . 1_556
Al4 Al1 Al6 105.13(5) 7_655 1_556
Al9 Al1 Al6 168.24(6) . 1_556
Al9 Al1 Al6 86.58(2) 1_556 1_556
Mn2 Al1 Al6 119.28(6) 1_556 .
Co2 Al1 Al6 119.28(6) 1_556 .
Co2 Al1 Al6 51.43(3) . .
Al3 Al1 Al6 63.88(4) . .
Al4 Al1 Al6 105.13(5) 7_655 .
Al9 Al1 Al6 86.58(2) . .
Al9 Al1 Al6 168.24(6) 1_556 .
Al6 Al1 Al6 91.74(6) 1_556 .
Mn2 Al1 Al5 111.96(4) 1_556 3_456
Co2 Al1 Al5 111.96(4) 1_556 3_456
Co2 Al1 Al5 111.96(4) . 3_456
Al3 Al1 Al5 95.85(6) . 3_456
Al4 Al1 Al5 157.09(7) 7_655 3_456
Al9 Al1 Al5 127.51(3) . 3_456
Al9 Al1 Al5 127.51(3) 1_556 3_456
Al6 Al1 Al5 60.54(4) 1_556 3_456
Al6 Al1 Al5 60.54(4) . 3_456
Mn2 Al1 Ce1 169.01(4) 1_556 3_455
Co2 Al1 Ce1 169.01(4) 1_556 3_455
Co2 Al1 Ce1 89.363(15) . 3_455
Al3 Al1 Ce1 131.67(4) . 3_455
Al4 Al1 Ce1 131.06(4) 7_655 3_455
Al9 Al1 Ce1 66.945(19) . 3_455
Al9 Al1 Ce1 122.36(5) 1_556 3_455
Al6 Al1 Ce1 123.03(5) 1_556 3_455
Al6 Al1 Ce1 68.02(3) . 3_455
Al5 Al1 Ce1 63.25(3) 3_456 3_455
Co1 Al2 Mn1 102.50(5) . 1_556
Co1 Al2 Co1 102.50(5) . 1_556
Mn1 Al2 Co1 0.00(2) 1_556 1_556
Co1 Al2 Al8 55.99(3) . .
Mn1 Al2 Al8 55.99(3) 1_556 .
Co1 Al2 Al8 55.99(3) 1_556 .
Co1 Al2 Al4 112.90(4) . .
Mn1 Al2 Al4 112.90(4) 1_556 .
Co1 Al2 Al4 112.90(4) 1_556 .
Al8 Al2 Al4 101.77(6) . .
Co1 Al2 Al5 58.19(3) . 3_456
Mn1 Al2 Al5 58.19(3) 1_556 3_456
Co1 Al2 Al5 58.19(3) 1_556 3_456
Al8 Al2 Al5 59.32(4) . 3_456
Al4 Al2 Al5 161.08(7) . 3_456
Co1 Al2 Al6 51.07(3) . .
Mn1 Al2 Al6 118.95(6) 1_556 .
Co1 Al2 Al6 118.95(6) 1_556 .
Al8 Al2 Al6 101.97(5) . .
Al4 Al2 Al6 127.82(4) . .
Al5 Al2 Al6 61.97(4) 3_456 .
Co1 Al2 Al6 118.95(6) . 1_556
Mn1 Al2 Al6 51.07(3) 1_556 1_556
Co1 Al2 Al6 51.07(3) 1_556 1_556
Al8 Al2 Al6 101.97(5) . 1_556
Al4 Al2 Al6 127.82(4) . 1_556
Al5 Al2 Al6 61.97(4) 3_456 1_556
Al6 Al2 Al6 91.01(6) . 1_556
Co1 Al2 Ce1 167.63(5) . 1_556
Mn1 Al2 Ce1 88.816(16) 1_556 1_556
Co1 Al2 Ce1 88.816(16) 1_556 1_556
Al8 Al2 Ce1 136.22(3) . 1_556
Al4 Al2 Ce1 66.05(4) . 1_556
Al5 Al2 Ce1 126.56(4) 3_456 1_556
Al6 Al2 Ce1 118.90(5) . 1_556
Al6 Al2 Ce1 64.60(3) 1_556 1_556
Co1 Al2 Ce1 88.816(16) . .
Mn1 Al2 Ce1 167.63(5) 1_556 .
Co1 Al2 Ce1 167.63(5) 1_556 .
Al8 Al2 Ce1 136.22(3) . .
Al4 Al2 Ce1 66.05(4) . .
Al5 Al2 Ce1 126.56(4) 3_456 .
Al6 Al2 Ce1 64.60(3) . .
Al6 Al2 Ce1 118.90(5) 1_556 .
Ce1 Al2 Ce1 79.51(3) 1_556 .
Co2 Al3 Mn2 105.98(6) . 1_556
Co2 Al3 Co2 105.98(6) . 1_556
Mn2 Al3 Co2 0.00(4) 1_556 1_556
Co2 Al3 Al1 59.76(3) . .
Mn2 Al3 Al1 59.76(3) 1_556 .
Co2 Al3 Al1 59.76(3) 1_556 .
Co2 Al3 Al5 115.77(4) . .
Mn2 Al3 Al5 115.77(4) 1_556 .
Co2 Al3 Al5 115.77(4) 1_556 .
Al1 Al3 Al5 169.45(7) . .
Co2 Al3 Al4 57.31(3) . 7_655
Mn2 Al3 Al4 57.31(3) 1_556 7_655
Co2 Al3 Al4 57.31(3) 1_556 7_655
Al1 Al3 Al4 59.44(5) . 7_655
Al5 Al3 Al4 110.02(6) . 7_655
Co2 Al3 Al6 50.74(3) . .
Mn2 Al3 Al6 118.27(6) 1_556 .
Co2 Al3 Al6 118.27(6) 1_556 .
Al1 Al3 Al6 60.07(4) . .
Al5 Al3 Al6 125.86(4) . .
Al4 Al3 Al6 101.22(5) 7_655 .
Co2 Al3 Al6 118.27(6) . 1_556
Mn2 Al3 Al6 50.74(3) 1_556 1_556
Co2 Al3 Al6 50.74(3) 1_556 1_556
Al1 Al3 Al6 60.07(4) . 1_556
Al5 Al3 Al6 125.86(4) . 1_556
Al4 Al3 Al6 101.22(5) 7_655 1_556
Al6 Al3 Al6 87.70(6) . 1_556
Co2 Al3 Ce1 163.93(5) . 1_556
Mn2 Al3 Ce1 87.273(17) 1_556 1_556
Co2 Al3 Ce1 87.273(17) 1_556 1_556
Al1 Al3 Ce1 123.15(4) . 1_556
Al5 Al3 Ce1 64.10(3) . 1_556
Al4 Al3 Ce1 138.72(2) 7_655 1_556
Al6 Al3 Ce1 115.09(5) . 1_556
Al6 Al3 Ce1 63.20(3) 1_556 1_556
Co2 Al3 Ce1 87.273(17) . .
Mn2 Al3 Ce1 163.93(5) 1_556 .
Co2 Al3 Ce1 163.93(5) 1_556 .
Al1 Al3 Ce1 123.15(4) . .
Al5 Al3 Ce1 64.10(3) . .
Al4 Al3 Ce1 138.72(2) 7_655 .
Al6 Al3 Ce1 63.20(3) . .
Al6 Al3 Ce1 115.09(5) 1_556 .
Ce1 Al3 Ce1 78.32(3) 1_556 .
Mn2 Al4 Co2 0.0 7_666 7_666
Mn2 Al4 Mn2 105.53(6) 7_666 7_665
Co2 Al4 Mn2 105.53(6) 7_666 7_665
Mn2 Al4 Co2 105.53(6) 7_666 7_665
Co2 Al4 Co2 105.53(6) 7_666 7_665
Mn2 Al4 Co2 0.00(2) 7_665 7_665
Mn2 Al4 Al1 59.63(3) 7_666 7_665
Co2 Al4 Al1 59.63(3) 7_666 7_665
Mn2 Al4 Al1 59.63(3) 7_665 7_665
Co2 Al4 Al1 59.63(3) 7_665 7_665
Mn2 Al4 Al2 115.44(4) 7_666 .
Co2 Al4 Al2 115.44(4) 7_666 .
Mn2 Al4 Al2 115.44(4) 7_665 .
Co2 Al4 Al2 115.44(4) 7_665 .
Al1 Al4 Al2 168.55(7) 7_665 .
Mn2 Al4 Al3 57.05(3) 7_666 7_665
Co2 Al4 Al3 57.05(3) 7_666 7_665
Mn2 Al4 Al3 57.05(3) 7_665 7_665
Co2 Al4 Al3 57.05(3) 7_665 7_665
Al1 Al4 Al3 59.32(5) 7_665 7_665
Al2 Al4 Al3 109.23(7) . 7_665
Mn2 Al4 Al9 50.41(2) 7_666 3_556
Co2 Al4 Al9 50.41(2) 7_666 3_556
Mn2 Al4 Al9 117.66(5) 7_665 3_556
Co2 Al4 Al9 117.66(5) 7_665 3_556
Al1 Al4 Al9 59.44(3) 7_665 3_556
Al2 Al4 Al9 126.88(4) . 3_556
Al3 Al4 Al9 100.47(4) 7_665 3_556
Mn2 Al4 Al9 117.66(5) 7_666 3
Co2 Al4 Al9 117.66(5) 7_666 3
Mn2 Al4 Al9 50.41(2) 7_665 3
Co2 Al4 Al9 50.41(2) 7_665 3
Al1 Al4 Al9 59.44(3) 7_665 3
Al2 Al4 Al9 126.88(4) . 3
Al3 Al4 Al9 100.47(4) 7_665 3
Al9 Al4 Al9 87.54(4) 3_556 3
Mn2 Al4 Ce1 164.30(5) 7_666 .
Co2 Al4 Ce1 164.30(5) 7_666 .
Mn2 Al4 Ce1 87.861(17) 7_665 .
Co2 Al4 Ce1 87.861(17) 7_665 .
Al1 Al4 Ce1 124.02(4) 7_665 .
Al2 Al4 Ce1 63.83(3) . .
Al3 Al4 Ce1 138.65(3) 7_665 .
Al9 Al4 Ce1 116.20(5) 3_556 .
Al9 Al4 Ce1 64.699(19) 3 .
Mn2 Al4 Ce1 87.861(17) 7_666 1_556
Co2 Al4 Ce1 87.861(17) 7_666 1_556
Mn2 Al4 Ce1 164.30(5) 7_665 1_556
Co2 Al4 Ce1 164.30(5) 7_665 1_556
Al1 Al4 Ce1 124.02(4) 7_665 1_556
Al2 Al4 Ce1 63.83(3) . 1_556
Al3 Al4 Ce1 138.65(3) 7_665 1_556
Al9 Al4 Ce1 64.699(19) 3_556 1_556
Al9 Al4 Ce1 116.20(5) 3 1_556
Ce1 Al4 Ce1 77.81(3) . 1_556
Mn1 Al5 Co1 0.00(4) 3 3
Mn1 Al5 Mn1 102.54(5) 3 3_556
Co1 Al5 Mn1 102.54(5) 3 3_556
Mn1 Al5 Co1 102.54(5) 3 3_556
Co1 Al5 Co1 102.54(5) 3 3_556
Mn1 Al5 Co1 0.00(3) 3_556 3_556
Mn1 Al5 Al8 55.88(3) 3 3_556
Co1 Al5 Al8 55.88(3) 3 3_556
Mn1 Al5 Al8 55.88(3) 3_556 3_556
Co1 Al5 Al8 55.88(3) 3_556 3_556
Mn1 Al5 Al3 112.12(4) 3 .
Co1 Al5 Al3 112.12(4) 3 .
Mn1 Al5 Al3 112.12(4) 3_556 .
Co1 Al5 Al3 112.12(4) 3_556 .
Al8 Al5 Al3 100.72(5) 3_556 .
Mn1 Al5 Al2 58.22(3) 3 3_556
Co1 Al5 Al2 58.22(3) 3 3_556
Mn1 Al5 Al2 58.22(3) 3_556 3_556
Co1 Al5 Al2 58.22(3) 3_556 3_556
Al8 Al5 Al2 58.95(4) 3_556 3_556
Al3 Al5 Al2 159.67(7) . 3_556
Mn1 Al5 Al6 117.81(6) 3 3_556
Co1 Al5 Al6 117.81(6) 3 3_556
Mn1 Al5 Al6 50.68(3) 3_556 3_556
Co1 Al5 Al6 50.68(3) 3_556 3_556
Al8 Al5 Al6 100.88(5) 3_556 3_556
Al3 Al5 Al6 129.52(4) . 3_556
Al2 Al5 Al6 60.78(4) 3_556 3_556
Mn1 Al5 Al6 50.68(3) 3 3
Co1 Al5 Al6 50.68(3) 3 3
Mn1 Al5 Al6 117.81(6) 3_556 3
Co1 Al5 Al6 117.81(6) 3_556 3
Al8 Al5 Al6 100.88(5) 3_556 3
Al3 Al5 Al6 129.52(4) . 3
Al2 Al5 Al6 60.78(4) 3_556 3
Al6 Al5 Al6 89.70(6) 3_556 3
Mn1 Al5 Al1 109.49(4) 3 3_556
Co1 Al5 Al1 109.49(4) 3 3_556
Mn1 Al5 Al1 109.49(4) 3_556 3_556
Co1 Al5 Al1 109.49(4) 3_556 3_556
Al8 Al5 Al1 148.52(6) 3_556 3_556
Al3 Al5 Al1 110.76(6) . 3_556
Al2 Al5 Al1 89.57(6) 3_556 3_556
Al6 Al5 Al1 58.82(4) 3_556 3_556
Al6 Al5 Al1 58.82(4) 3 3_556
Mn1 Al5 Ce1 168.01(4) 3 1_556
Co1 Al5 Ce1 168.01(4) 3 1_556
Mn1 Al5 Ce1 89.022(16) 3_556 1_556
Co1 Al5 Ce1 89.022(16) 3_556 1_556
Al8 Al5 Ce1 135.52(3) 3_556 1_556
Al3 Al5 Ce1 65.32(3) . 1_556
Al2 Al5 Ce1 128.05(4) 3_556 1_556
Al6 Al5 Ce1 67.27(3) 3_556 1_556
Al6 Al5 Ce1 120.89(5) 3 1_556
Al1 Al5 Ce1 62.80(3) 3_556 1_556
Mn1 Al5 Ce1 89.022(16) 3 .
Co1 Al5 Ce1 89.022(16) 3 .
Mn1 Al5 Ce1 168.01(4) 3_556 .
Co1 Al5 Ce1 168.01(4) 3_556 .
Al8 Al5 Ce1 135.52(3) 3_556 .
Al3 Al5 Ce1 65.32(3) . .
Al2 Al5 Ce1 128.05(4) 3_556 .
Al6 Al5 Ce1 120.89(5) 3_556 .
Al6 Al5 Ce1 67.27(3) 3 .
Al1 Al5 Ce1 62.80(3) 3_556 .
Ce1 Al5 Ce1 79.27(3) 1_556 .
Co1 Al6 Co2 178.14(7) . .
Co1 Al6 Al1 119.23(5) . 1_554
Co2 Al6 Al1 59.73(4) . 1_554
Co1 Al6 Al1 119.23(5) . .
Co2 Al6 Al1 59.73(4) . .
Al1 Al6 Al1 91.74(6) 1_554 .
Co1 Al6 Al2 59.13(4) . .
Co2 Al6 Al2 121.89(4) . .
Al1 Al6 Al2 178.20(7) 1_554 .
Al1 Al6 Al2 88.60(3) . .
Co1 Al6 Al2 59.13(4) . 1_554
Co2 Al6 Al2 121.89(4) . 1_554
Al1 Al6 Al2 88.60(3) 1_554 1_554
Al1 Al6 Al2 178.20(7) . 1_554
Al2 Al6 Al2 91.01(6) . 1_554
Co1 Al6 Al5 58.59(4) . 3_455
Co2 Al6 Al5 120.36(4) . 3_455
Al1 Al6 Al5 60.64(4) 1_554 3_455
Al1 Al6 Al5 121.47(6) . 3_455
Al2 Al6 Al5 117.72(6) . 3_455
Al2 Al6 Al5 57.25(4) 1_554 3_455
Co1 Al6 Al5 58.59(4) . 3_456
Co2 Al6 Al5 120.36(4) . 3_456
Al1 Al6 Al5 121.47(6) 1_554 3_456
Al1 Al6 Al5 60.64(4) . 3_456
Al2 Al6 Al5 57.25(4) . 3_456
Al2 Al6 Al5 117.72(6) 1_554 3_456
Al5 Al6 Al5 89.70(6) 3_455 3_456
Co1 Al6 Al3 124.88(4) . .
Co2 Al6 Al3 56.12(4) . .
Al1 Al6 Al3 115.85(6) 1_554 .
Al1 Al6 Al3 56.05(4) . .
Al2 Al6 Al3 65.76(4) . .
Al2 Al6 Al3 125.30(6) 1_554 .
Al5 Al6 Al3 176.19(7) 3_455 .
Al5 Al6 Al3 91.18(3) 3_456 .
Co1 Al6 Al3 124.88(4) . 1_554
Co2 Al6 Al3 56.12(4) . 1_554
Al1 Al6 Al3 56.05(4) 1_554 1_554
Al1 Al6 Al3 115.85(6) . 1_554
Al2 Al6 Al3 125.30(6) . 1_554
Al2 Al6 Al3 65.76(4) 1_554 1_554
Al5 Al6 Al3 91.18(3) 3_455 1_554
Al5 Al6 Al3 176.19(7) 3_456 1_554
Al3 Al6 Al3 87.70(6) . 1_554
Co2 Al7 Mn1 146.55(7) . 7_655
Co2 Al7 Co1 146.55(7) . 7_655
Mn1 Al7 Co1 0.00(3) 7_655 7_655
Co2 Al7 Co1 146.42(7) . 3
Mn1 Al7 Co1 67.03(4) 7_655 3
Co1 Al7 Co1 67.03(4) 7_655 3
Co2 Al7 Mn1 146.42(7) . 3
Mn1 Al7 Mn1 67.03(4) 7_655 3
Co1 Al7 Mn1 67.03(4) 7_655 3
Co1 Al7 Mn1 0.00(3) 3 3
Co2 Al7 Al8 136.480(19) . 3_556
Mn1 Al7 Al8 52.80(2) 7_655 3_556
Co1 Al7 Al8 52.80(2) 7_655 3_556
Co1 Al7 Al8 52.80(2) 3 3_556
Mn1 Al7 Al8 52.80(2) 3 3_556
Co2 Al7 Al8 136.480(19) . 3
Mn1 Al7 Al8 52.80(2) 7_655 3
Co1 Al7 Al8 52.80(2) 7_655 3
Co1 Al7 Al8 52.80(2) 3 3
Mn1 Al7 Al8 52.80(2) 3 3
Al8 Al7 Al8 87.04(4) 3_556 3
Co1 Al8 Mn1 180.0 . 5_566
Co1 Al8 Mn1 110.21(3) . 1_556
Mn1 Al8 Mn1 69.79(3) 5_566 1_556
Co1 Al8 Co1 110.21(3) . 1_556
Mn1 Al8 Co1 69.79(3) 5_566 1_556
Mn1 Al8 Co1 0.00(3) 1_556 1_556
Co1 Al8 Co1 180.0 . 5_566
Mn1 Al8 Co1 0.00(3) 5_566 5_566
Mn1 Al8 Co1 69.79(3) 1_556 5_566
Co1 Al8 Co1 69.79(3) 1_556 5_566
Co1 Al8 Mn1 69.79(3) . 5_565
Mn1 Al8 Mn1 110.21(3) 5_566 5_565
Mn1 Al8 Mn1 180.0 1_556 5_565
Co1 Al8 Mn1 180.0 1_556 5_565
Co1 Al8 Mn1 110.21(3) 5_566 5_565
Co1 Al8 Co1 69.79(3) . 5_565
Mn1 Al8 Co1 110.21(3) 5_566 5_565
Mn1 Al8 Co1 180.0 1_556 5_565
Co1 Al8 Co1 180.0 1_556 5_565
Co1 Al8 Co1 110.21(3) 5_566 5_565
Mn1 Al8 Co1 0.00(4) 5_565 5_565
Co1 Al8 Al2 119.326(17) . 5_566
Mn1 Al8 Al2 60.674(17) 5_566 5_566
Mn1 Al8 Al2 119.326(17) 1_556 5_566
Co1 Al8 Al2 119.326(17) 1_556 5_566
Co1 Al8 Al2 60.674(17) 5_566 5_566
Mn1 Al8 Al2 60.674(17) 5_565 5_566
Co1 Al8 Al2 60.674(17) 5_565 5_566
Co1 Al8 Al2 60.674(17) . .
Mn1 Al8 Al2 119.326(17) 5_566 .
Mn1 Al8 Al2 60.674(17) 1_556 .
Co1 Al8 Al2 60.674(17) 1_556 .
Co1 Al8 Al2 119.326(17) 5_566 .
Mn1 Al8 Al2 119.326(17) 5_565 .
Co1 Al8 Al2 119.326(17) 5_565 .
Al2 Al8 Al2 180.0 5_566 .
Co1 Al8 Al5 60.509(17) . 3_456
Mn1 Al8 Al5 119.491(17) 5_566 3_456
Mn1 Al8 Al5 60.509(17) 1_556 3_456
Co1 Al8 Al5 60.509(17) 1_556 3_456
Co1 Al8 Al5 119.491(17) 5_566 3_456
Mn1 Al8 Al5 119.491(17) 5_565 3_456
Co1 Al8 Al5 119.491(17) 5_565 3_456
Al2 Al8 Al5 118.27(4) 5_566 3_456
Al2 Al8 Al5 61.73(4) . 3_456
Co1 Al8 Al5 119.491(17) . 7_665
Mn1 Al8 Al5 60.509(17) 5_566 7_665
Mn1 Al8 Al5 119.491(17) 1_556 7_665
Co1 Al8 Al5 119.491(17) 1_556 7_665
Co1 Al8 Al5 60.509(17) 5_566 7_665
Mn1 Al8 Al5 60.509(17) 5_565 7_665
Co1 Al8 Al5 60.509(17) 5_565 7_665
Al2 Al8 Al5 61.73(4) 5_566 7_665
Al2 Al8 Al5 118.27(4) . 7_665
Al5 Al8 Al5 180.0 3_456 7_665
Co2 Al9 Mn2 180.00(3) . 5
Co2 Al9 Co2 180.00(3) . 5
Mn2 Al9 Co2 0.00(3) 5 5
Co2 Al9 Al1 119.81(3) . 5
Mn2 Al9 Al1 60.19(3) 5 5
Co2 Al9 Al1 60.19(3) 5 5
Co2 Al9 Al1 60.19(3) . .
Mn2 Al9 Al1 119.81(3) 5 .
Co2 Al9 Al1 119.81(3) 5 .
Al1 Al9 Al1 180.00(7) 5 .
Co2 Al9 Al1 119.81(3) . 5_556
Mn2 Al9 Al1 60.19(3) 5 5_556
Co2 Al9 Al1 60.19(3) 5 5_556
Al1 Al9 Al1 92.70(4) 5 5_556
Al1 Al9 Al1 87.30(4) . 5_556
Co2 Al9 Al1 60.19(3) . 1_554
Mn2 Al9 Al1 119.81(3) 5 1_554
Co2 Al9 Al1 119.81(3) 5 1_554
Al1 Al9 Al1 87.30(4) 5 1_554
Al1 Al9 Al1 92.70(4) . 1_554
Al1 Al9 Al1 180.00(4) 5_556 1_554
Co2 Al9 Al4 123.69(3) . 3_455
Mn2 Al9 Al4 56.31(3) 5 3_455
Co2 Al9 Al4 56.31(3) 5 3_455
Al1 Al9 Al4 56.30(4) 5 3_455
Al1 Al9 Al4 123.70(4) . 3_455
Al1 Al9 Al4 116.50(4) 5_556 3_455
Al1 Al9 Al4 63.50(4) 1_554 3_455
Co2 Al9 Al4 56.31(3) . 7_655
Mn2 Al9 Al4 123.69(3) 5 7_655
Co2 Al9 Al4 123.69(3) 5 7_655
Al1 Al9 Al4 123.70(4) 5 7_655
Al1 Al9 Al4 56.30(4) . 7_655
Al1 Al9 Al4 63.50(4) 5_556 7_655
Al1 Al9 Al4 116.50(4) 1_554 7_655
Al4 Al9 Al4 180.00(7) 3_455 7_655
Co2 Al9 Al4 123.69(3) . 3_456
Mn2 Al9 Al4 56.31(3) 5 3_456
Co2 Al9 Al4 56.31(3) 5 3_456
Al1 Al9 Al4 116.50(4) 5 3_456
Al1 Al9 Al4 63.50(4) . 3_456
Al1 Al9 Al4 56.30(4) 5_556 3_456
Al1 Al9 Al4 123.70(4) 1_554 3_456
Al4 Al9 Al4 87.54(4) 3_455 3_456
Al4 Al9 Al4 92.46(4) 7_655 3_456
Co2 Al9 Al4 56.31(3) . 7_654
Mn2 Al9 Al4 123.69(3) 5 7_654
Co2 Al9 Al4 123.69(3) 5 7_654
Al1 Al9 Al4 63.50(4) 5 7_654
Al1 Al9 Al4 116.50(4) . 7_654
Al1 Al9 Al4 123.70(4) 5_556 7_654
Al1 Al9 Al4 56.30(4) 1_554 7_654
Al4 Al9 Al4 92.46(4) 3_455 7_654
Al4 Al9 Al4 87.54(4) 7_655 7_654
Al4 Al9 Al4 180.00(4) 3_456 7_654

loop_
_geom_bond_atom_site_label_1
_geom_bond_atom_site_label_2
_geom_bond_distance
_geom_bond_site_symmetry_2
Ce1 Al1 3.1493(11) 3_556
Ce1 Al1 3.1493(11) 3
Ce1 Al2 3.1541(11) 1_554
Ce1 Al2 3.1541(11) .
Ce1 Al5 3.1620(11) .
Ce1 Al5 3.1620(11) 1_554
Ce1 Al3 3.1941(11) 1_554
Ce1 Al3 3.1941(11) .
Ce1 Al6 3.2082(14) .
Ce1 Al4 3.2118(11) .
Ce1 Al4 3.2118(11) 1_554
Ce1 Al9 3.2883(3) 3
Co1 Al6 2.3437(15) .
Co1 Al8 2.4591(4) .
Co1 Al8 2.4591(4) 1_554
Co1 Al7 2.5476(16) 7_665
Co1 Al7 2.5477(15) 3_455
Co1 Al5 2.5856(10) 3_455
Co1 Al5 2.5856(10) 3_456
Co1 Al2 2.5863(10) .
Co1 Al2 2.5863(10) 1_554
Co1 Mn1 2.8135(13) 5_565
Co1 Co1 2.8135(13) 5_565
Co2 Al9 2.3462(6) .
Co2 Al6 2.3558(15) .
Co2 Al7 2.4592(16) .
Co2 Al3 2.5259(10) .
Co2 Al3 2.5259(10) 1_554
Co2 Al4 2.5334(10) 7_654
Co2 Al4 2.5334(10) 7_655
Co2 Al1 2.6024(10) 1_554
Co2 Al1 2.6024(10) .
Al1 Mn2 2.6024(10) 1_556
Al1 Co2 2.6024(10) 1_556
Al1 Al3 2.690(2) .
Al1 Al4 2.693(2) 7_655
Al1 Al9 2.7875(10) .
Al1 Al9 2.7875(10) 1_556
Al1 Al6 2.8101(14) 1_556
Al1 Al6 2.8101(14) .
Al1 Al5 2.863(2) 3_456
Al1 Ce1 3.1493(11) 3_455
Al2 Mn1 2.5863(10) 1_556
Al2 Co1 2.5863(10) 1_556
Al2 Al8 2.6509(14) .
Al2 Al4 2.697(2) .
Al2 Al5 2.725(2) 3_456
Al2 Al6 2.8278(14) .
Al2 Al6 2.8278(14) 1_556
Al2 Ce1 3.1541(11) 1_556
Al3 Mn2 2.5259(10) 1_556
Al3 Co2 2.5259(10) 1_556
Al3 Al5 2.716(2) .
Al3 Al4 2.742(2) 7_655
Al3 Al6 2.9115(15) .
Al3 Al6 2.9115(15) 1_556
Al3 Ce1 3.1941(11) 1_556
Al4 Mn2 2.5334(10) 7_666
Al4 Co2 2.5334(10) 7_666
Al4 Mn2 2.5334(10) 7_665
Al4 Co2 2.5334(10) 7_665
Al4 Al1 2.693(2) 7_665
Al4 Al3 2.742(2) 7_665
Al4 Al9 2.9158(11) 3_556
Al4 Al9 2.9158(11) 3
Al4 Ce1 3.2118(11) 1_556
Al5 Mn1 2.5856(10) 3
Al5 Co1 2.5856(10) 3
Al5 Mn1 2.5856(10) 3_556
Al5 Co1 2.5856(10) 3_556
Al5 Al8 2.6609(14) 3_556
Al5 Al2 2.725(2) 3_556
Al5 Al6 2.8601(14) 3_556
Al5 Al6 2.8601(14) 3
Al5 Al1 2.863(2) 3_556
Al5 Ce1 3.1620(11) 1_556
Al6 Al1 2.8101(14) 1_554
Al6 Al2 2.8278(14) 1_554
Al6 Al5 2.8601(14) 3_455
Al6 Al5 2.8601(14) 3_456
Al6 Al3 2.9115(15) 1_554
Al7 Mn1 2.5476(16) 7_655
Al7 Co1 2.5476(16) 7_655
Al7 Co1 2.5477(15) 3
Al7 Mn1 2.5477(15) 3
Al7 Al8 2.9291(10) 3_556
Al7 Al8 2.9291(10) 3
Al8 Mn1 2.4591(4) 5_566
Al8 Mn1 2.4591(4) 1_556
Al8 Co1 2.4591(4) 1_556
Al8 Co1 2.4591(4) 5_566
Al8 Mn1 2.4591(4) 5_565
Al8 Co1 2.4591(4) 5_565
Al8 Al2 2.6509(14) 5_566
Al8 Al5 2.6609(14) 3_456
Al8 Al5 2.6609(14) 7_665
Al9 Mn2 2.3462(6) 5
Al9 Co2 2.3462(6) 5
Al9 Al1 2.7875(10) 5
Al9 Al1 2.7875(10) 5_556
Al9 Al1 2.7875(10) 1_554
Al9 Al4 2.9158(11) 3_455
Al9 Al4 2.9158(11) 7_655
Al9 Al4 2.9158(11) 3_456
Al9 Al4 2.9158(11) 7_654
